data_8106194
loop_
_publ_author_name
'Messali, Mouslim'
'Ati, Rafika El'
'Touzani, Rachid'
'Aouad, Mohamed Reda'
'Warad, Ismail'

_publ_section_title
;
 Crystal structure of the coordination polymer
 catena-poly[chlorido-{\m2-2-(((3,5-dimethyl-1H-pyrazol-1-yl)methyl)amino)-3-hydroxybutanoato-\k4
 N,N,O:O&#x2032;}copper(II)], C11H16ClCuN2O3
;
_journal_issue 3
_journal_name_full 'Zeitschrift f\"ur Kristallographie - New Crystal Structures'
_journal_page_first 493
_journal_page_last 494
_journal_paper_doi 10.1515/ncrs-2017-0383
_journal_volume 233
_journal_year 2018
_chemical_absolute_configuration ad
_chemical_formula_moiety 'C10 H16 Cl Cu N3 O3'
_chemical_formula_sum 'C10 H16 Cl Cu N3 O3'
_chemical_formula_weight 325.25
_space_group_crystal_system monoclinic
_space_group_IT_number 4
_space_group_name_Hall 'P 2yb'
_space_group_name_H-M_alt 'P 1 21 1'
_atom_sites_solution_hydrogens mixed
_atom_sites_solution_primary direct
_atom_sites_solution_secondary difmap
_audit_creation_method SHELXL-2014/7
_cell_angle_alpha 90
_cell_angle_beta 95.697(2)
_cell_angle_gamma 90
_cell_formula_units_Z 2
_cell_length_a 5.6017(4)
_cell_length_b 10.7601(8)
_cell_length_c 10.4036(8)
_cell_measurement_reflns_used 9997
_cell_measurement_temperature 100.0(1)
_cell_measurement_theta_max 66.87
_cell_measurement_theta_min 7.95
_cell_volume 623.98(8)
_computing_cell_refinement 'SAINT v8.34A (Bruker, 2013)'
_computing_data_collection 'Bruker APEX2 v2009.3-0 (Bruker AXS Inc., 2009)'
_computing_data_reduction 'SAINT v8.34A (Bruker, 2013)'
_computing_molecular_graphics 'DIAMOND (Crystal Impact GbR, 2009'
_computing_publication_material 'PublCIF. Westrip, S. P. (2010). J. Appl. Cryst. 43, 920-925.'
_computing_structure_refinement 'SHELXL-2014/7 (Sheldrick, 2014)'
_computing_structure_solution 'ShelXS (Sheldrick, 2008)'
_diffrn_ambient_temperature 100.0(1)
_diffrn_detector_area_resol_mean 8.3
_diffrn_measured_fraction_theta_full 0.994
_diffrn_measured_fraction_theta_max 0.993
_diffrn_measurement_device_type 'Bruker X8 PROSPECTOR APEX2 CCD'
_diffrn_measurement_method '\f and \w scans'
_diffrn_radiation_monochromator mirrors
_diffrn_radiation_type CuK\a
_diffrn_radiation_wavelength 1.54178
_diffrn_reflns_av_R_equivalents 0.0268
_diffrn_reflns_av_unetI/netI 0.0170
_diffrn_reflns_Laue_measured_fraction_full 0.994
_diffrn_reflns_Laue_measured_fraction_max 0.993
_diffrn_reflns_limit_h_max 6
_diffrn_reflns_limit_h_min -6
_diffrn_reflns_limit_k_max 11
_diffrn_reflns_limit_k_min -12
_diffrn_reflns_limit_l_max 12
_diffrn_reflns_limit_l_min -12
_diffrn_reflns_number 14015
_diffrn_reflns_point_group_measured_fraction_full 0.966
_diffrn_reflns_point_group_measured_fraction_max 0.965
_diffrn_reflns_theta_full 66.863
_diffrn_reflns_theta_max 66.863
_diffrn_reflns_theta_min 7.950
_diffrn_source 'Incoatec I\ms'
_exptl_absorpt_coefficient_mu 4.504
_exptl_absorpt_correction_T_max 0.1489
_exptl_absorpt_correction_T_min 0.0503
_exptl_absorpt_correction_type multi-scan
_exptl_absorpt_process_details
;
SADABS-2014/5 (Bruker,2014/5) was used for absorption correction.
wR2(int) was 0.0814 before and 0.0439 after correction.
The Ratio of minimum to maximum transmission is 0.3378.
The \l/2 correction factor is 0.00150.
;
_exptl_crystal_colour blue
_exptl_crystal_density_diffrn 1.731
_exptl_crystal_description block
_exptl_crystal_F_000 334
_exptl_crystal_size_max 0.070
_exptl_crystal_size_mid 0.050
_exptl_crystal_size_min 0.020
_refine_diff_density_max 0.674
_refine_diff_density_min -0.366
_refine_diff_density_rms 0.075
_refine_ls_abs_structure_details
;
 Flack x determined using 968 quotients [(I+)-(I-)]/[(I+)+(I-)]
 (Parsons, Flack and Wagner, Acta Cryst. B69 (2013) 249-259).
;
_refine_ls_abs_structure_Flack 0.00(2)
_refine_ls_extinction_coef .
_refine_ls_extinction_method none
_refine_ls_goodness_of_fit_ref 1.023
_refine_ls_hydrogen_treatment mixed
_refine_ls_matrix_type full
_refine_ls_number_parameters 169
_refine_ls_number_reflns 2145
_refine_ls_number_restraints 2
_refine_ls_restrained_S_all 1.023
_refine_ls_R_factor_all 0.0321
_refine_ls_R_factor_gt 0.0321
_refine_ls_shift/su_max 0.000
_refine_ls_shift/su_mean 0.000
_refine_ls_structure_factor_coef Fsqd
_refine_ls_weighting_details 'w=1/[\s^2^(Fo^2^)+(0.0719P)^2^+0.1249P] where P=(Fo^2^+2Fc^2^)/3'
_refine_ls_weighting_scheme calc
_refine_ls_wR_factor_gt 0.0833
_refine_ls_wR_factor_ref 0.0833
_reflns_Friedel_coverage 0.835
_reflns_Friedel_fraction_full 0.934
_reflns_Friedel_fraction_max 0.933
_reflns_number_gt 2141
_reflns_number_total 2145
_reflns_threshold_expression 'I > 2\s(I)'
_cod_data_source_file suppl_ncrs-2017-0383_suppl.cif
_cod_data_source_block shelx
_cod_original_sg_symbol_H-M 'P 21'
_cod_database_code 8106194
_shelx_shelxl_version_number 2014/7
_shelx_space_group_comment
;
The symmetry employed for this shelxl refinement is uniquely defined
by the following loop, which should always be used as a source of
symmetry information in preference to the above space-group names.
They are only intended as comments.
;
_shelx_estimated_absorpt_t_min 0.743
_shelx_estimated_absorpt_t_max 0.915

loop_
_space_group_symop_operation_xyz
'x, y, z'
'-x, y+1/2, -z'

loop_
_atom_site_label
_atom_site_type_symbol
_atom_site_fract_x
_atom_site_fract_y
_atom_site_fract_z
_atom_site_U_iso_or_equiv
_atom_site_adp_type
_atom_site_occupancy
_atom_site_site_symmetry_order
_atom_site_calc_flag
_atom_site_refinement_flags_posn
_atom_site_refinement_flags_adp
_atom_site_refinement_flags_occupancy
_atom_site_disorder_assembly
_atom_site_disorder_group
Cu1 Cu 0.10252(8) 0.39832(5) 0.65832(5) 0.0288(2) Uani 1 1 d . . . . .
Cl1 Cl -0.20257(16) 0.27451(9) 0.69674(9) 0.0323(2) Uani 1 1 d . . . . .
O1 O 0.1517(5) 0.3154(3) 0.4961(3) 0.0322(6) Uani 1 1 d . . . . .
O2 O 0.2738(6) 0.3585(3) 0.3046(3) 0.0375(7) Uani 1 1 d . . . . .
O3 O 0.8352(5) 0.5510(3) 0.5388(3) 0.0313(6) Uani 1 1 d D . . . .
H3 H 0.847(10) 0.6267(19) 0.523(6) 0.047 Uiso 1 1 d D U . . .
N1 N 0.4025(6) 0.4881(3) 0.6216(3) 0.0294(7) Uani 1 1 d . . . . .
H1 H 0.5431 0.4386 0.6599 0.035 Uiso 1 1 calc R U . . .
N3 N 0.1435(6) 0.4966(3) 0.8214(3) 0.0303(7) Uani 1 1 d . . . . .
C1 C 0.2687(7) 0.3812(4) 0.4195(4) 0.0308(8) Uani 1 1 d . . . . .
C2 C 0.4129(7) 0.4932(4) 0.4798(3) 0.0295(8) Uani 1 1 d . . . . .
H2 H 0.3344 0.5718 0.4460 0.035 Uiso 1 1 calc R U . . .
C3 C 0.6749(7) 0.4901(4) 0.4421(4) 0.0301(8) Uani 1 1 d . . . . .
H3A H 0.7250 0.4011 0.4385 0.036 Uiso 1 1 calc R U . . .
C4 C 0.6950(7) 0.5469(4) 0.3101(4) 0.0357(9) Uani 1 1 d . . . . .
H4A H 0.6374 0.6329 0.3093 0.054 Uiso 1 1 calc R U . . .
H4B H 0.5976 0.4987 0.2443 0.054 Uiso 1 1 calc R U . . .
H4C H 0.8630 0.5456 0.2914 0.054 Uiso 1 1 calc R U . . .
C5 C 0.4052(7) 0.6076(4) 0.6885(4) 0.0337(9) Uani 1 1 d . . . . .
H5A H 0.2959 0.6673 0.6400 0.040 Uiso 1 1 calc R U . . .
H5B H 0.5691 0.6431 0.6979 0.040 Uiso 1 1 calc R U . . .
N2 N 0.3241(6) 0.5817(4) 0.8155(3) 0.0315(7) Uani 1 1 d . . . . .
C7 C 0.3881(7) 0.6325(4) 0.9323(4) 0.0305(8) Uani 1 1 d . . . . .
C8 C 0.2436(7) 0.5786(4) 1.0170(4) 0.0312(8) Uani 1 1 d . . . . .
H8 H 0.2454 0.5953 1.1067 0.037 Uiso 1 1 calc R U . . .
C9 C 0.0940(7) 0.4946(4) 0.9446(4) 0.0299(8) Uani 1 1 d . . . . .
C10 C 0.5825(7) 0.7263(4) 0.9557(4) 0.0353(9) Uani 1 1 d . . . . .
H10A H 0.7330 0.6915 0.9310 0.053 Uiso 1 1 calc R U . . .
H10B H 0.6020 0.7484 1.0475 0.053 Uiso 1 1 calc R U . . .
H10C H 0.5406 0.8007 0.9040 0.053 Uiso 1 1 calc R U . . .
C11 C -0.0910(7) 0.4130(5) 0.9927(4) 0.0351(9) Uani 1 1 d . . . . .
H11A H -0.2486 0.4526 0.9766 0.053 Uiso 1 1 calc R U . . .
H11B H -0.0537 0.3995 1.0857 0.053 Uiso 1 1 calc R U . . .
H11C H -0.0929 0.3330 0.9476 0.053 Uiso 1 1 calc R U . . .

loop_
_atom_site_aniso_label
_atom_site_aniso_U_11
_atom_site_aniso_U_22
_atom_site_aniso_U_33
_atom_site_aniso_U_23
_atom_site_aniso_U_13
_atom_site_aniso_U_12
Cu1 0.0294(3) 0.0283(3) 0.0286(3) -0.0019(2) 0.00266(19) -0.0025(2)
Cl1 0.0321(4) 0.0300(5) 0.0346(5) 0.0023(4) 0.0025(3) -0.0033(3)
O1 0.0319(14) 0.0317(17) 0.0331(14) -0.0045(11) 0.0032(11) -0.0021(11)
O2 0.0414(15) 0.0415(19) 0.0296(14) -0.0042(12) 0.0033(11) -0.0024(13)
O3 0.0306(13) 0.0305(16) 0.0325(13) -0.0002(12) 0.0012(11) -0.0006(12)
N1 0.0312(16) 0.0316(19) 0.0254(15) 0.0002(13) 0.0028(12) -0.0007(13)
N3 0.0326(16) 0.0279(18) 0.0306(15) -0.0010(13) 0.0041(12) -0.0030(13)
C1 0.0283(16) 0.033(2) 0.0308(18) -0.0011(16) 0.0016(13) 0.0050(16)
C2 0.0282(17) 0.035(2) 0.0257(17) 0.0007(15) 0.0026(13) 0.0020(16)
C3 0.0286(18) 0.031(2) 0.0300(17) -0.0006(15) -0.0006(13) 0.0020(15)
C4 0.0326(18) 0.041(3) 0.034(2) 0.0014(17) 0.0029(15) -0.0026(17)
C5 0.038(2) 0.033(2) 0.030(2) -0.0025(16) 0.0056(16) -0.0046(17)
N2 0.0289(15) 0.034(2) 0.0325(16) -0.0018(15) 0.0052(12) -0.0049(14)
C7 0.0308(17) 0.029(2) 0.0320(19) -0.0031(16) 0.0022(14) 0.0014(16)
C8 0.0344(18) 0.032(2) 0.0279(18) -0.0028(16) 0.0058(14) 0.0024(16)
C9 0.0290(18) 0.029(2) 0.0317(19) 0.0005(16) 0.0029(14) 0.0034(15)
C10 0.036(2) 0.034(2) 0.036(2) -0.0063(18) 0.0027(15) -0.0045(18)
C11 0.0351(19) 0.037(2) 0.0340(17) -0.0010(19) 0.0092(14) -0.0005(19)

loop_
_atom_type_symbol
_atom_type_description
_atom_type_scat_dispersion_real
_atom_type_scat_dispersion_imag
_atom_type_scat_source
C C 0.0181 0.0091 'International Tables Vol C Tables 4.2.6.8 and 6.1.1.4'
H H 0.0000 0.0000 'International Tables Vol C Tables 4.2.6.8 and 6.1.1.4'
Cl Cl 0.3639 0.7018 'International Tables Vol C Tables 4.2.6.8 and 6.1.1.4'
Cu Cu -1.9646 0.5888 'International Tables Vol C Tables 4.2.6.8 and 6.1.1.4'
N N 0.0311 0.0180 'International Tables Vol C Tables 4.2.6.8 and 6.1.1.4'
O O 0.0492 0.0322 'International Tables Vol C Tables 4.2.6.8 and 6.1.1.4'

loop_
_geom_angle_atom_site_label_1
_geom_angle_atom_site_label_2
_geom_angle_atom_site_label_3
_geom_angle
_geom_angle_site_symmetry_1
_geom_angle_site_symmetry_3
O1 Cu1 N3 164.59(13) . .
O1 Cu1 N1 82.14(12) . .
N3 Cu1 N1 83.02(13) . .
O1 Cu1 Cl1 93.33(9) . .
N3 Cu1 Cl1 100.93(10) . .
N1 Cu1 Cl1 172.16(11) . .
C1 O1 Cu1 114.0(3) . .
C3 O3 H3 111(4) . .
C5 N1 C2 116.2(3) . .
C5 N1 Cu1 107.6(2) . .
C2 N1 Cu1 108.8(2) . .
C5 N1 H1 108.0 . .
C2 N1 H1 108.0 . .
Cu1 N1 H1 108.0 . .
C9 N3 N2 106.1(3) . .
C9 N3 Cu1 142.2(3) . .
N2 N3 Cu1 109.8(2) . .
O2 C1 O1 123.7(4) . .
O2 C1 C2 119.3(4) . .
O1 C1 C2 117.0(3) . .
N1 C2 C1 107.7(3) . .
N1 C2 C3 112.4(3) . .
C1 C2 C3 110.4(3) . .
N1 C2 H2 108.8 . .
C1 C2 H2 108.8 . .
C3 C2 H2 108.8 . .
O3 C3 C4 110.6(3) . .
O3 C3 C2 110.7(3) . .
C4 C3 C2 112.1(3) . .
O3 C3 H3A 107.7 . .
C4 C3 H3A 107.7 . .
C2 C3 H3A 107.7 . .
C3 C4 H4A 109.5 . .
C3 C4 H4B 109.5 . .
H4A C4 H4B 109.5 . .
C3 C4 H4C 109.5 . .
H4A C4 H4C 109.5 . .
H4B C4 H4C 109.5 . .
N1 C5 N2 105.8(3) . .
N1 C5 H5A 110.6 . .
N2 C5 H5A 110.6 . .
N1 C5 H5B 110.6 . .
N2 C5 H5B 110.6 . .
H5A C5 H5B 108.7 . .
C7 N2 N3 111.2(3) . .
C7 N2 C5 131.1(4) . .
N3 N2 C5 117.6(3) . .
N2 C7 C8 106.5(4) . .
N2 C7 C10 123.2(4) . .
C8 C7 C10 130.3(4) . .
C7 C8 C9 106.6(3) . .
C7 C8 H8 126.7 . .
C9 C8 H8 126.7 . .
N3 C9 C8 109.6(4) . .
N3 C9 C11 123.4(4) . .
C8 C9 C11 127.0(4) . .
C7 C10 H10A 109.5 . .
C7 C10 H10B 109.5 . .
H10A C10 H10B 109.5 . .
C7 C10 H10C 109.5 . .
H10A C10 H10C 109.5 . .
H10B C10 H10C 109.5 . .
C9 C11 H11A 109.5 . .
C9 C11 H11B 109.5 . .
H11A C11 H11B 109.5 . .
C9 C11 H11C 109.5 . .
H11A C11 H11C 109.5 . .
H11B C11 H11C 109.5 . .

loop_
_geom_bond_atom_site_label_1
_geom_bond_atom_site_label_2
_geom_bond_distance
_geom_bond_site_symmetry_2
Cu1 O1 1.952(3) .
Cu1 N3 1.993(4) .
Cu1 N1 2.008(3) .
Cu1 Cl1 2.2340(10) .
O1 C1 1.292(5) .
O2 C1 1.224(5) .
O3 C3 1.438(5) .
O3 H3 0.835(14) .
N1 C5 1.462(6) .
N1 C2 1.484(5) .
N1 H1 1.0000 .
N3 C9 1.338(6) .
N3 N2 1.370(5) .
C1 C2 1.548(6) .
C2 C3 1.557(5) .
C2 H2 1.0000 .
C3 C4 1.518(6) .
C3 H3A 1.0000 .
C4 H4A 0.9800 .
C4 H4B 0.9800 .
C4 H4C 0.9800 .
C5 N2 1.466(5) .
C5 H5A 0.9900 .
C5 H5B 0.9900 .
N2 C7 1.348(6) .
C7 C8 1.381(6) .
C7 C10 1.487(6) .
C8 C9 1.400(6) .
C8 H8 0.9500 .
C9 C11 1.482(6) .
C10 H10A 0.9800 .
C10 H10B 0.9800 .
C10 H10C 0.9800 .
C11 H11A 0.9800 .
C11 H11B 0.9800 .
C11 H11C 0.9800 .
